data_7221850
loop_
_publ_author_name
'Kounavi, Konstantina A.'
'Kitos, Alexandros A.'
'Moushi, Eleni E.'
'Manos, Manolis J.'
'Papatriantafyllopoulou, Constantina'
'Tasiopoulos, Anastasios J.'
'Perlepes, Spyros P.'
'Nastopoulos, Vassilios'

_publ_section_title
;
 Supramolecular features in the engineering of 3d metal complexes with
 phenyl-substituted imidazoles as ligands: the case of copper(ii)
;
_journal_issue 39
_journal_name_full CrystEngComm
_journal_page_first 7510
_journal_paper_doi 10.1039/C5CE01222H
_journal_volume 17
_journal_year 2015
_chemical_formula_moiety 'C64 H56 Cu N8 2+, 2(Cl O4 1-), C3 H6 O, 1.6(H2 O)'
_chemical_formula_sum 'C67 H65.2 Cl2 Cu N8 O10.6'
_chemical_formula_weight 1286.51
_space_group_IT_number 33
_symmetry_cell_setting orthorhombic
_symmetry_space_group_name_Hall 'P 2c -2n'
_symmetry_space_group_name_H-M 'P n a 21'
_atom_sites_solution_hydrogens geom
_atom_sites_solution_primary direct
_atom_sites_solution_secondary difmap
_audit_creation_method SHELXL-97
_audit_update_record
;
2015-08-05 deposited with the CCDC.
2015-08-20 downloaded from the CCDC.
;
_cell_angle_alpha 90.00
_cell_angle_beta 90.00
_cell_angle_gamma 90.00
_cell_formula_units_Z 4
_cell_length_a 24.1698(3)
_cell_length_b 11.6310(2)
_cell_length_c 21.9833(3)
_cell_measurement_reflns_used 27534
_cell_measurement_temperature 100(2)
_cell_measurement_theta_max 30.15
_cell_measurement_theta_min 3.07
_cell_volume 6179.92(16)
_computing_cell_refinement 'CrysAlis RED (Agilent Technologies, 2011)'
_computing_data_collection 'CrysAlis CCD (Agilent Technologies, 2011)'
_computing_data_reduction 'CrysAlis RED (Agilent Technologies, 2011)'
_computing_molecular_graphics
;
ORTEP-3 for Windows (Farrugia, 1997); PLATON (Spek, 1990);
MERCURY (Bruno et al. 2002)
;
_computing_publication_material 'WINGX (Farrugia, 1999)'
_computing_structure_refinement 'SHELXL-97 (Sheldrick, 1997)'
_computing_structure_solution 'SIR92 (Altomare et al., 1994)'
_diffrn_ambient_temperature 100(2)
_diffrn_detector_area_resol_mean 10.4223
_diffrn_measured_fraction_theta_full 0.997
_diffrn_measured_fraction_theta_max 0.997
_diffrn_measurement_device_type 'Agilent Technologies SuperNova with Atlas detector'
_diffrn_measurement_method '\w scans'
_diffrn_radiation_monochromator mirror
_diffrn_radiation_source 'SuperNova (Mo) X-ray Source'
_diffrn_radiation_type MoK\a
_diffrn_radiation_wavelength 0.71073
_diffrn_reflns_av_R_equivalents 0.0249
_diffrn_reflns_av_sigmaI/netI 0.0339
_diffrn_reflns_limit_h_max 32
_diffrn_reflns_limit_h_min -30
_diffrn_reflns_limit_k_max 15
_diffrn_reflns_limit_k_min -12
_diffrn_reflns_limit_l_max 29
_diffrn_reflns_limit_l_min -29
_diffrn_reflns_number 51538
_diffrn_reflns_theta_full 28.50
_diffrn_reflns_theta_max 28.50
_diffrn_reflns_theta_min 3.08
_exptl_absorpt_coefficient_mu 0.508
_exptl_absorpt_correction_T_max 1.0000
_exptl_absorpt_correction_T_min 0.8907
_exptl_absorpt_correction_type multi-scan
_exptl_absorpt_process_details
;
Empirical absorption correction using spherical harmonics, implemented 
in SCALE3 ABSPACK scaling algorithm (CrysAlisPro, Agilent Technologies,
Version 1.171.34.49)
;
_exptl_crystal_colour 'pale violet'
_exptl_crystal_density_diffrn 1.383
_exptl_crystal_density_method 'not measured'
_exptl_crystal_description prism
_exptl_crystal_F_000 2684
_exptl_crystal_size_max 0.29
_exptl_crystal_size_mid 0.21
_exptl_crystal_size_min 0.18
_refine_diff_density_max 1.295
_refine_diff_density_min -0.416
_refine_diff_density_rms 0.062
_refine_ls_abs_structure_details 'Flack H D (1983), Acta Cryst. A39, 876-881, 7587 Friedel pairs'
_refine_ls_abs_structure_Flack 0.551(8)
_refine_ls_extinction_method none
_refine_ls_goodness_of_fit_ref 0.994
_refine_ls_hydrogen_treatment constr
_refine_ls_matrix_type full
_refine_ls_number_parameters 854
_refine_ls_number_reflns 15593
_refine_ls_number_restraints 107
_refine_ls_restrained_S_all 1.051
_refine_ls_R_factor_all 0.0488
_refine_ls_R_factor_gt 0.0395
_refine_ls_shift/su_max 0.002
_refine_ls_shift/su_mean 0.000
_refine_ls_structure_factor_coef Fsqd
_refine_ls_weighting_details 'calc w=1/[\s^2^(Fo^2^)+(0.0712P)^2^] where P=(Fo^2^+2Fc^2^)/3'
_refine_ls_weighting_scheme calc
_refine_ls_wR_factor_gt 0.1036
_refine_ls_wR_factor_ref 0.1063
_reflns_number_gt 12811
_reflns_number_total 15593
_reflns_threshold_expression >2\s(I)
_cod_data_source_file c5ce01222h2.cif
_cod_data_source_block 6
_cod_depositor_comments
;
The following automatic conversions were performed:

'_symmetry_cell_setting' value 'Orthorhombic' changed to
'orthorhombic' according to
/usr/data/users/saulius/crontab/automatic-downloads/rss-feeds/RSC/lib/dictionaries/cif_core.dic
dictionary named 'cif_core.dic' version 2.4.2 from 2011-04-26.

Automatic conversion script
Id: cif_fix_values 3271 2015-04-21 07:52:19Z andrius 

 Adding full bibliography for 7221845--7221855.cif.
;
_cod_original_formula_sum 'C67 H65.20 Cl2 Cu N8 O10.60'
_cod_database_code 7221850

loop_
_symmetry_equiv_pos_as_xyz
'x, y, z'
'-x, -y, z+1/2'
'x+1/2, -y+1/2, z'
'-x+1/2, y+1/2, z+1/2'

loop_
_atom_site_label
_atom_site_type_symbol
_atom_site_fract_x
_atom_site_fract_y
_atom_site_fract_z
_atom_site_U_iso_or_equiv
_atom_site_adp_type
_atom_site_occupancy
_atom_site_symmetry_multiplicity
_atom_site_calc_flag
_atom_site_refinement_flags
_atom_site_disorder_assembly
_atom_site_disorder_group
Cu Cu 0.254669(9) 0.50575(2) 0.124023(16) 0.01518(6) Uani 1 1 d . . .
N1A N 0.15079(8) 0.49803(17) -0.02187(9) 0.0211(4) Uani 1 1 d . . .
N1B N 0.15421(8) 0.37440(17) 0.25243(9) 0.0191(4) Uani 1 1 d . . .
N1C N 0.36134(8) 0.48928(18) -0.01922(9) 0.0212(4) Uani 1 1 d . . .
N1D N 0.35670(8) 0.64818(17) 0.24808(9) 0.0204(4) Uani 1 1 d . . .
N3A N 0.20115(8) 0.46321(17) 0.05928(9) 0.0176(4) Uani 1 1 d . . .
N3B N 0.19782(8) 0.48696(17) 0.18831(9) 0.0173(4) Uani 1 1 d . . .
N3C N 0.30810(8) 0.53779(17) 0.05748(9) 0.0184(4) Uani 1 1 d . . .
N3D N 0.31272(8) 0.53260(18) 0.18613(9) 0.0188(4) Uani 1 1 d . . .
C2A C 0.19108(9) 0.5362(2) 0.01401(11) 0.0210(5) Uani 1 1 d . . .
H2A H 0.2098 0.6051 0.0082 0.025 Uiso 1 1 calc R . .
C2B C 0.20333(9) 0.40366(19) 0.22884(10) 0.0190(4) Uani 1 1 d . . .
H2B H 0.2368 0.3699 0.2395 0.023 Uiso 1 1 calc R . .
C2C C 0.31879(9) 0.4586(2) 0.01570(10) 0.0191(4) Uani 1 1 d . . .
H2C H 0.2991 0.3904 0.0113 0.023 Uiso 1 1 calc R . .
C2D C 0.30800(9) 0.6201(2) 0.22485(11) 0.0213(5) Uani 1 1 d . . .
H2D H 0.2749 0.6566 0.2343 0.026 Uiso 1 1 calc R . .
C4A C 0.16451(9) 0.37269(19) 0.05180(10) 0.0183(4) Uani 1 1 d . . .
C4B C 0.14179(9) 0.51300(18) 0.18586(10) 0.0169(4) Uani 1 1 d . . .
C4C C 0.34636(9) 0.62489(19) 0.04873(10) 0.0188(4) Uani 1 1 d . . .
C4D C 0.36847(9) 0.50344(18) 0.18499(10) 0.0177(4) Uani 1 1 d . . .
C5A C 0.13292(9) 0.3926(2) 0.00102(11) 0.0209(5) Uani 1 1 d . . .
C5B C 0.11423(9) 0.44381(19) 0.22578(10) 0.0178(4) Uani 1 1 d . . .
C5C C 0.37932(9) 0.5954(2) 0.00054(10) 0.0220(5) Uani 1 1 d . . .
C5D C 0.39619(9) 0.57486(19) 0.22400(10) 0.0188(4) Uani 1 1 d . . .
C6A C 0.13319(11) 0.5536(3) -0.07811(12) 0.0331(6) Uani 1 1 d . . .
H6A1 H 0.0975 0.5880 -0.0722 0.050 Uiso 1 1 calc R . .
H6A2 H 0.1310 0.4974 -0.1100 0.050 Uiso 1 1 calc R . .
H6A3 H 0.1595 0.6119 -0.0891 0.050 Uiso 1 1 calc R . .
C6B C 0.14554(10) 0.2863(2) 0.29864(11) 0.0275(5) Uani 1 1 d . . .
H6B1 H 0.1553 0.2124 0.2823 0.041 Uiso 1 1 calc R . .
H6B2 H 0.1074 0.2858 0.3106 0.041 Uiso 1 1 calc R . .
H6B3 H 0.1683 0.3026 0.3334 0.041 Uiso 1 1 calc R . .
C6C C 0.38254(11) 0.4196(2) -0.06966(12) 0.0309(6) Uani 1 1 d . . .
H6C1 H 0.4123 0.3719 -0.0554 0.046 Uiso 1 1 calc R . .
H6C2 H 0.3959 0.4692 -0.1013 0.046 Uiso 1 1 calc R . .
H6C3 H 0.3534 0.3720 -0.0853 0.046 Uiso 1 1 calc R . .
C6D C 0.36569(10) 0.7397(2) 0.29326(12) 0.0256(5) Uani 1 1 d . . .
H6D1 H 0.3652 0.8132 0.2733 0.038 Uiso 1 1 calc R . .
H6D2 H 0.4009 0.7287 0.3127 0.038 Uiso 1 1 calc R . .
H6D3 H 0.3369 0.7371 0.3233 0.038 Uiso 1 1 calc R . .
C7A C 0.16426(9) 0.27256(18) 0.09243(10) 0.0184(4) Uani 1 1 d . . .
C7B C 0.12099(9) 0.60454(19) 0.14533(10) 0.0178(4) Uani 1 1 d . . .
C7C C 0.34648(9) 0.7296(2) 0.08546(10) 0.0199(5) Uani 1 1 d . . .
C7D C 0.38994(9) 0.4103(2) 0.14658(11) 0.0203(5) Uani 1 1 d . . .
C8A C 0.21376(9) 0.23032(19) 0.11649(12) 0.0244(5) Uani 1 1 d . . .
H8A H 0.2470 0.2658 0.1064 0.029 Uiso 1 1 calc R . .
C8B C 0.15088(10) 0.7066(2) 0.13967(11) 0.0227(5) Uani 1 1 d . . .
H8B H 0.1825 0.7180 0.1631 0.027 Uiso 1 1 calc R . .
C8C C 0.29626(10) 0.7804(2) 0.10206(12) 0.0285(6) Uani 1 1 d . . .
H8C H 0.2631 0.7489 0.0886 0.034 Uiso 1 1 calc R . .
C8D C 0.36077(10) 0.3072(2) 0.14144(11) 0.0254(5) Uani 1 1 d . . .
H8D H 0.3288 0.2965 0.1643 0.030 Uiso 1 1 calc R . .
C9A C 0.21398(12) 0.1367(2) 0.15503(13) 0.0317(6) Uani 1 1 d . . .
H9A H 0.2472 0.1101 0.1711 0.038 Uiso 1 1 calc R . .
C9B C 0.13387(11) 0.7909(2) 0.09952(12) 0.0292(6) Uani 1 1 d . . .
H9B H 0.1543 0.8583 0.0957 0.035 Uiso 1 1 calc R . .
C9C C 0.29577(12) 0.8780(2) 0.13864(13) 0.0343(7) Uani 1 1 d . . .
H9C H 0.2622 0.9101 0.1505 0.041 Uiso 1 1 calc R . .
C9D C 0.37871(12) 0.2202(2) 0.10282(13) 0.0343(6) Uani 1 1 d . . .
H9D H 0.3587 0.1522 0.0994 0.041 Uiso 1 1 calc R . .
C10A C 0.16510(12) 0.0825(2) 0.16979(12) 0.0296(6) Uani 1 1 d . . .
H10A H 0.1653 0.0196 0.1959 0.035 Uiso 1 1 calc R . .
C10B C 0.08672(12) 0.7756(2) 0.06498(13) 0.0345(6) Uani 1 1 d . . .
H10B H 0.0756 0.8319 0.0376 0.041 Uiso 1 1 calc R . .
C10C C 0.34483(12) 0.9275(2) 0.15735(13) 0.0317(6) Uani 1 1 d . . .
H10C H 0.3444 0.9932 0.1815 0.038 Uiso 1 1 calc R . .
C10D C 0.42704(13) 0.2361(3) 0.06919(13) 0.0382(7) Uani 1 1 d . . .
H10D H 0.4391 0.1789 0.0428 0.046 Uiso 1 1 calc R . .
C11A C 0.11600(11) 0.1217(2) 0.14570(12) 0.0281(5) Uani 1 1 d . . .
H11A H 0.0831 0.0840 0.1550 0.034 Uiso 1 1 calc R . .
C11B C 0.05582(10) 0.6743(2) 0.07164(12) 0.0314(6) Uani 1 1 d . . .
H11B H 0.0237 0.6642 0.0490 0.038 Uiso 1 1 calc R . .
C11C C 0.39444(11) 0.8791(2) 0.14015(12) 0.0289(6) Uani 1 1 d . . .
H11C H 0.4274 0.9132 0.1523 0.035 Uiso 1 1 calc R . .
C11D C 0.45718(11) 0.3370(2) 0.07507(12) 0.0325(6) Uani 1 1 d . . .
H11D H 0.4899 0.3465 0.0534 0.039 Uiso 1 1 calc R . .
C12A C 0.11501(10) 0.2169(2) 0.10783(10) 0.0222(5) Uani 1 1 d . . .
H12A H 0.0815 0.2437 0.0926 0.027 Uiso 1 1 calc R . .
C12B C 0.07260(9) 0.5899(2) 0.11116(10) 0.0226(5) Uani 1 1 d . . .
H12B H 0.0518 0.5231 0.1153 0.027 Uiso 1 1 calc R . .
C12C C 0.39579(10) 0.7801(2) 0.10497(11) 0.0231(5) Uani 1 1 d . . .
H12C H 0.4295 0.7474 0.0944 0.028 Uiso 1 1 calc R . .
C12D C 0.43875(9) 0.4236(2) 0.11308(11) 0.0240(5) Uani 1 1 d . . .
H12D H 0.4590 0.4913 0.1164 0.029 Uiso 1 1 calc R . .
C13A C 0.09129(10) 0.3214(3) -0.03078(11) 0.0277(6) Uani 1 1 d . . .
C13B C 0.05477(9) 0.43767(18) 0.24194(10) 0.0167(4) Uani 1 1 d . . .
C13C C 0.42269(10) 0.6619(3) -0.03136(11) 0.0300(6) Uani 1 1 d . . .
C13D C 0.45488(9) 0.57419(19) 0.24217(10) 0.0177(4) Uani 1 1 d . . .
C14A C 0.10485(12) 0.2079(3) -0.04521(12) 0.0379(7) Uani 1 1 d . . .
H14A H 0.1386 0.1767 -0.0332 0.045 Uiso 1 1 calc R . .
C14B C 0.03034(10) 0.5266(2) 0.27439(12) 0.0244(5) Uani 1 1 d . . .
H14B H 0.0516 0.5886 0.2873 0.029 Uiso 1 1 calc R . .
C14C C 0.41103(12) 0.7753(3) -0.04823(12) 0.0408(8) Uani 1 1 d . . .
H14C H 0.3772 0.8084 -0.0382 0.049 Uiso 1 1 calc R . .
C14D C 0.47633(10) 0.4781(2) 0.27222(11) 0.0219(5) Uani 1 1 d . . .
H14D H 0.4532 0.4173 0.2825 0.026 Uiso 1 1 calc R . .
C15A C 0.06687(16) 0.1421(3) -0.07793(14) 0.0550(10) Uani 1 1 d . . .
H15A H 0.0756 0.0668 -0.0884 0.066 Uiso 1 1 calc R . .
C15B C -0.02586(10) 0.5233(2) 0.28760(13) 0.0303(6) Uani 1 1 d . . .
H15B H -0.0419 0.5837 0.3090 0.036 Uiso 1 1 calc R . .
C15C C 0.45043(17) 0.8385(4) -0.08019(14) 0.0635(13) Uani 1 1 d . . .
H15C H 0.4432 0.9141 -0.0914 0.076 Uiso 1 1 calc R . .
C15D C 0.53221(10) 0.4736(2) 0.28670(12) 0.0254(5) Uani 1 1 d . . .
H15D H 0.5463 0.4094 0.3067 0.030 Uiso 1 1 calc R . .
C16A C 0.01719(15) 0.1872(4) -0.09477(14) 0.0611(12) Uani 1 1 d . . .
H16A H -0.0075 0.1426 -0.1170 0.073 Uiso 1 1 calc R . .
C16B C -0.05833(10) 0.4320(2) 0.26945(11) 0.0246(5) Uani 1 1 d . . .
H16B H -0.0960 0.4309 0.2782 0.029 Uiso 1 1 calc R . .
C16C C 0.50051(17) 0.7879(5) -0.09513(14) 0.0704(14) Uani 1 1 d U . .
H16C H 0.5265 0.8296 -0.1172 0.084 Uiso 1 1 calc R . .
C16D C 0.56722(10) 0.5632(2) 0.27183(11) 0.0250(5) Uani 1 1 d . . .
H16D H 0.6046 0.5593 0.2816 0.030 Uiso 1 1 calc R . .
C17A C 0.00325(13) 0.2961(4) -0.07956(14) 0.0536(10) Uani 1 1 d . . .
H17A H -0.0310 0.3253 -0.0912 0.064 Uiso 1 1 calc R . .
C17B C -0.03404(10) 0.3418(2) 0.23799(12) 0.0263(5) Uani 1 1 d . . .
H17B H -0.0554 0.2793 0.2259 0.032 Uiso 1 1 calc R . .
C17C C 0.51226(14) 0.6780(4) -0.07786(15) 0.0611(11) Uani 1 1 d U . .
H17C H 0.5462 0.6455 -0.0881 0.073 Uiso 1 1 calc R . .
C17D C 0.54616(10) 0.6589(2) 0.24227(12) 0.0270(5) Uani 1 1 d . . .
H17D H 0.5696 0.7193 0.2319 0.032 Uiso 1 1 calc R . .
C18A C 0.04000(11) 0.3656(3) -0.04629(13) 0.0413(7) Uani 1 1 d . . .
H18A H 0.0301 0.4398 -0.0349 0.050 Uiso 1 1 calc R . .
C18B C 0.02233(10) 0.3447(2) 0.22436(11) 0.0247(5) Uani 1 1 d . . .
H18B H 0.0384 0.2839 0.2033 0.030 Uiso 1 1 calc R . .
C18C C 0.47404(12) 0.6147(3) -0.04531(13) 0.0449(8) Uani 1 1 d . . .
H18C H 0.4826 0.5405 -0.0327 0.054 Uiso 1 1 calc R . .
C18D C 0.49021(10) 0.6650(2) 0.22802(12) 0.0244(5) Uani 1 1 d . . .
H18D H 0.4763 0.7302 0.2089 0.029 Uiso 1 1 calc R . .
Cl1 Cl 0.25912(3) 0.44069(6) 0.81822(4) 0.03674(16) Uani 1 1 d . . .
O1 O 0.21008(9) 0.4925(2) 0.79226(12) 0.0508(6) Uani 1 1 d . . .
O2 O 0.28181(10) 0.3583(2) 0.77647(11) 0.0548(6) Uani 1 1 d . . .
O3 O 0.29982(9) 0.52862(19) 0.82859(12) 0.0476(6) Uani 1 1 d . . .
O4 O 0.24558(9) 0.38604(19) 0.87424(11) 0.0469(6) Uani 1 1 d . . .
O9 O 0.12805(18) 0.5892(4) 0.4317(2) 0.1395(17) Uani 1 1 d . . .
C19 C 0.1747(2) 0.5926(5) 0.4165(3) 0.0935(17) Uani 1 1 d . . .
C20 C 0.1913(2) 0.6076(4) 0.3540(2) 0.0766(13) Uani 1 1 d . . .
H20A H 0.1595 0.5998 0.3280 0.115 Uiso 1 1 calc R . .
H20B H 0.2182 0.5503 0.3435 0.115 Uiso 1 1 calc R . .
H20C H 0.2070 0.6827 0.3488 0.115 Uiso 1 1 calc R . .
C21 C 0.2228(3) 0.6128(8) 0.4626(3) 0.155(3) Uani 1 1 d U . .
H21A H 0.2124 0.6718 0.4909 0.232 Uiso 1 1 calc R . .
H21B H 0.2554 0.6363 0.4409 0.232 Uiso 1 1 calc R . .
H21C H 0.2302 0.5429 0.4842 0.232 Uiso 1 1 calc R . .
O10 O 0.22747(10) 0.1842(2) 0.43225(13) 0.0625(7) Uani 1 1 d . . .
O11 O 0.19640(19) 0.7186(4) 0.7622(2) 0.0737(14) Uani 0.60 1 d P . .
Cl2A Cl 0.32359(10) 0.4053(2) 0.38699(13) 0.0478(6) Uani 0.40 1 d PDU A 1
O5A O 0.3323(3) 0.5185(6) 0.3659(4) 0.070(2) Uani 0.40 1 d PDU A 1
O6A O 0.2667(2) 0.3760(5) 0.3716(3) 0.0459(14) Uani 0.40 1 d PDU A 1
O7A O 0.3597(3) 0.3206(6) 0.3645(4) 0.0684(19) Uani 0.40 1 d PDU A 1
O8A O 0.3373(4) 0.4079(9) 0.4492(3) 0.098(3) Uani 0.40 1 d PDU A 1
Cl2B Cl 0.33112(6) 0.36983(16) 0.35443(10) 0.0510(4) Uani 0.60 1 d PDU B 2
O5B O 0.3395(2) 0.4884(5) 0.3424(3) 0.0656(16) Uani 0.60 1 d PDU B 2
O6B O 0.2761(3) 0.3382(6) 0.3413(3) 0.098(2) Uani 0.60 1 d PDU B 2
O7B O 0.3707(3) 0.3078(6) 0.3249(3) 0.108(2) Uani 0.60 1 d PDU B 2
O8B O 0.3360(3) 0.3466(5) 0.4193(3) 0.0930(18) Uani 0.60 1 d PDU B 2

loop_
_atom_site_aniso_label
_atom_site_aniso_U_11
_atom_site_aniso_U_22
_atom_site_aniso_U_33
_atom_site_aniso_U_23
_atom_site_aniso_U_13
_atom_site_aniso_U_12
Cu 0.01011(11) 0.02109(12) 0.01433(11) 0.00161(12) 0.00064(15) -0.00082(9)
N1A 0.0149(9) 0.0303(11) 0.0181(10) 0.0046(8) -0.0007(7) -0.0013(8)
N1B 0.0128(9) 0.0258(10) 0.0186(10) 0.0025(8) 0.0016(7) 0.0023(7)
N1C 0.0165(9) 0.0327(11) 0.0145(10) -0.0003(8) 0.0013(7) -0.0004(8)
N1D 0.0122(9) 0.0285(10) 0.0205(10) -0.0013(8) -0.0019(7) 0.0034(7)
N3A 0.0144(9) 0.0233(9) 0.0151(10) 0.0025(8) 0.0008(7) -0.0009(8)
N3B 0.0100(9) 0.0272(10) 0.0147(10) -0.0001(8) 0.0003(7) 0.0012(7)
N3C 0.0156(9) 0.0217(10) 0.0178(10) 0.0035(8) 0.0005(7) -0.0006(8)
N3D 0.0093(9) 0.0303(10) 0.0167(10) 0.0008(8) 0.0008(7) 0.0002(8)
C2A 0.0149(11) 0.0280(11) 0.0202(12) 0.0032(9) 0.0019(9) -0.0003(9)
C2B 0.0148(10) 0.0249(11) 0.0171(11) 0.0033(9) 0.0017(8) 0.0007(8)
C2C 0.0146(10) 0.0242(11) 0.0183(11) 0.0026(9) 0.0019(8) 0.0003(9)
C2D 0.0133(10) 0.0312(12) 0.0193(12) 0.0009(10) -0.0008(9) 0.0000(9)
C4A 0.0125(10) 0.0256(11) 0.0167(11) -0.0005(9) 0.0022(8) 0.0008(8)
C4B 0.0121(10) 0.0234(11) 0.0152(11) -0.0014(8) -0.0002(8) -0.0002(8)
C4C 0.0145(10) 0.0244(11) 0.0175(11) 0.0057(9) 0.0005(8) -0.0007(8)
C4D 0.0128(10) 0.0222(11) 0.0180(11) 0.0040(9) -0.0007(8) -0.0004(8)
C5A 0.0120(10) 0.0318(12) 0.0189(12) 0.0009(10) 0.0007(9) -0.0021(9)
C5B 0.0162(11) 0.0229(11) 0.0144(11) -0.0020(9) -0.0001(8) 0.0001(8)
C5C 0.0172(11) 0.0344(13) 0.0143(11) 0.0025(10) -0.0004(9) -0.0051(9)
C5D 0.0147(10) 0.0240(11) 0.0179(11) 0.0038(9) -0.0003(8) -0.0002(8)
C6A 0.0212(12) 0.0518(16) 0.0264(14) 0.0150(13) -0.0044(10) -0.0018(11)
C6B 0.0224(12) 0.0357(14) 0.0244(13) 0.0112(11) 0.0040(10) 0.0009(10)
C6C 0.0237(13) 0.0461(15) 0.0228(13) -0.0074(11) 0.0057(10) -0.0025(11)
C6D 0.0208(12) 0.0300(13) 0.0260(13) -0.0078(10) -0.0053(10) 0.0032(9)
C7A 0.0183(11) 0.0195(10) 0.0173(11) -0.0033(9) 0.0013(8) 0.0006(8)
C7B 0.0153(10) 0.0228(10) 0.0152(10) -0.0001(8) 0.0029(8) 0.0063(8)
C7C 0.0181(11) 0.0246(11) 0.0169(11) 0.0063(9) 0.0005(8) -0.0028(9)
C7D 0.0131(10) 0.0280(11) 0.0197(11) 0.0015(9) -0.0023(8) 0.0051(9)
C8A 0.0210(11) 0.0237(10) 0.0286(14) 0.0012(10) 0.0006(10) 0.0017(8)
C8B 0.0193(11) 0.0261(11) 0.0228(13) 0.0001(9) 0.0005(9) 0.0021(9)
C8C 0.0198(12) 0.0252(12) 0.0404(15) 0.0024(10) 0.0011(10) -0.0020(9)
C8D 0.0217(12) 0.0231(11) 0.0312(14) 0.0048(10) -0.0068(9) 0.0051(9)
C9A 0.0301(14) 0.0251(12) 0.0399(16) 0.0035(11) -0.0057(12) 0.0085(10)
C9B 0.0339(14) 0.0203(11) 0.0336(14) 0.0034(10) 0.0069(11) 0.0016(10)
C9C 0.0326(14) 0.0254(12) 0.0448(18) -0.0007(11) 0.0082(11) 0.0024(10)
C9D 0.0380(15) 0.0268(13) 0.0380(15) -0.0012(11) -0.0142(12) 0.0069(11)
C10A 0.0399(15) 0.0216(12) 0.0272(13) 0.0029(10) 0.0018(11) 0.0043(10)
C10B 0.0357(15) 0.0365(14) 0.0313(15) 0.0117(12) 0.0014(12) 0.0122(12)
C10C 0.0403(16) 0.0211(12) 0.0336(15) 0.0019(11) -0.0010(12) -0.0027(10)
C10D 0.0441(17) 0.0406(15) 0.0298(15) -0.0101(12) -0.0080(13) 0.0220(13)
C11A 0.0309(14) 0.0254(12) 0.0279(13) -0.0007(10) 0.0076(10) -0.0047(10)
C11B 0.0209(12) 0.0469(16) 0.0265(14) 0.0021(12) -0.0044(10) 0.0091(11)
C11C 0.0326(14) 0.0266(12) 0.0276(14) 0.0039(10) -0.0053(10) -0.0083(10)
C11D 0.0247(13) 0.0488(16) 0.0241(13) -0.0005(12) 0.0001(10) 0.0115(11)
C12A 0.0195(11) 0.0276(12) 0.0196(12) -0.0010(9) 0.0029(8) -0.0015(9)
C12B 0.0155(10) 0.0308(12) 0.0216(13) -0.0006(9) 0.0006(8) 0.0010(8)
C12C 0.0207(11) 0.0277(12) 0.0209(12) 0.0055(9) -0.0030(9) -0.0032(9)
C12D 0.0177(11) 0.0327(12) 0.0217(13) 0.0019(10) -0.0009(9) 0.0030(9)
C13A 0.0224(12) 0.0472(15) 0.0136(12) 0.0041(10) -0.0009(9) -0.0152(11)
C13B 0.0127(10) 0.0229(11) 0.0144(10) 0.0031(9) 0.0004(8) 0.0008(8)
C13C 0.0228(12) 0.0535(17) 0.0139(12) 0.0012(11) 0.0003(9) -0.0185(12)
C13D 0.0138(10) 0.0265(11) 0.0129(10) -0.0008(9) -0.0013(8) 0.0030(8)
C14A 0.0371(16) 0.0546(18) 0.0220(14) -0.0119(13) 0.0073(11) -0.0164(13)
C14B 0.0166(11) 0.0241(12) 0.0326(14) -0.0032(10) 0.0004(9) 0.0006(8)
C14C 0.0398(16) 0.0598(19) 0.0229(14) 0.0152(13) -0.0137(12) -0.0256(14)
C14D 0.0206(12) 0.0248(11) 0.0202(12) -0.0027(9) -0.0023(9) 0.0025(9)
C15A 0.061(2) 0.074(2) 0.0301(16) -0.0214(16) 0.0202(16) -0.0399(19)
C15B 0.0211(13) 0.0310(13) 0.0389(16) -0.0067(11) 0.0040(11) 0.0065(10)
C15C 0.074(3) 0.086(3) 0.0299(17) 0.0267(17) -0.0256(17) -0.060(2)
C15D 0.0227(12) 0.0311(13) 0.0224(12) -0.0027(10) -0.0045(10) 0.0106(9)
C16A 0.048(2) 0.115(3) 0.0206(15) -0.0080(19) 0.0064(14) -0.052(2)
C16B 0.0139(11) 0.0365(13) 0.0233(12) 0.0054(10) -0.0008(9) 0.0007(9)
C16C 0.060(2) 0.132(4) 0.0191(15) -0.0086(19) 0.0059(14) -0.074(2)
C16D 0.0139(11) 0.0420(14) 0.0190(12) -0.0075(10) -0.0017(9) 0.0060(10)
C17A 0.0300(16) 0.103(3) 0.0274(16) 0.0206(19) -0.0063(12) -0.0258(17)
C17B 0.0164(11) 0.0337(13) 0.0288(13) -0.0040(11) -0.0009(10) -0.0050(9)
C17C 0.0337(17) 0.115(3) 0.0347(17) -0.028(2) 0.0139(13) -0.0432(19)
C17D 0.0151(11) 0.0376(14) 0.0284(14) 0.0016(11) 0.0013(9) -0.0063(10)
C18A 0.0243(14) 0.065(2) 0.0350(16) 0.0197(15) -0.0071(12) -0.0146(13)
C18B 0.0206(12) 0.0293(12) 0.0241(13) -0.0091(10) 0.0019(9) -0.0024(9)
C18C 0.0289(15) 0.081(2) 0.0249(15) -0.0203(15) 0.0090(12) -0.0221(15)
C18D 0.0189(12) 0.0292(12) 0.0251(12) 0.0058(10) -0.0013(9) -0.0002(9)
Cl1 0.0260(3) 0.0427(4) 0.0415(4) 0.0028(3) 0.0035(3) -0.0058(3)
O1 0.0376(13) 0.0622(15) 0.0525(15) -0.0043(11) -0.0090(11) 0.0027(10)
O2 0.0503(14) 0.0556(14) 0.0585(16) -0.0059(12) 0.0158(12) 0.0018(11)
O3 0.0293(11) 0.0476(12) 0.0660(16) 0.0107(11) 0.0030(10) -0.0125(9)
O4 0.0445(13) 0.0504(13) 0.0459(13) 0.0048(11) 0.0091(10) -0.0132(10)
O9 0.084(3) 0.172(4) 0.162(4) 0.039(4) 0.031(3) 0.000(3)
C19 0.049(3) 0.141(5) 0.090(4) -0.029(4) 0.012(3) 0.006(3)
C20 0.089(3) 0.061(3) 0.080(3) -0.014(2) -0.008(3) 0.002(2)
C21 0.154(5) 0.226(7) 0.084(4) -0.046(4) -0.021(4) 0.030(5)
O10 0.0489(15) 0.0757(17) 0.0629(16) 0.0289(14) 0.0080(12) 0.0047(13)
O11 0.056(3) 0.092(3) 0.073(3) 0.041(3) -0.010(2) -0.018(2)
Cl2A 0.0454(12) 0.0489(12) 0.0490(13) -0.0082(11) -0.0107(10) 0.0002(9)
O5A 0.083(4) 0.057(4) 0.070(4) 0.013(3) -0.009(3) -0.017(3)
O6A 0.032(2) 0.047(3) 0.059(3) 0.004(3) -0.008(2) -0.011(2)
O7A 0.051(3) 0.069(3) 0.086(3) -0.017(3) -0.020(3) 0.018(2)
O8A 0.096(4) 0.111(4) 0.088(4) 0.004(4) -0.016(3) 0.004(3)
Cl2B 0.0384(8) 0.0493(9) 0.0653(11) 0.0207(8) -0.0010(7) -0.0139(7)
O5B 0.070(2) 0.059(2) 0.067(2) 0.0154(17) 0.0017(17) -0.0084(16)
O6B 0.088(3) 0.103(3) 0.103(3) 0.0167(19) -0.0126(19) -0.0130(19)
O7B 0.096(3) 0.114(3) 0.114(3) -0.001(3) 0.013(3) -0.010(2)
O8B 0.114(3) 0.078(3) 0.087(3) 0.035(2) -0.018(2) -0.012(2)

loop_
_atom_type_symbol
_atom_type_description
_atom_type_scat_dispersion_real
_atom_type_scat_dispersion_imag
_atom_type_scat_source
C C 0.0033 0.0016 'International Tables Vol C Tables 4.2.6.8 and 6.1.1.4'
H H 0.0000 0.0000 'International Tables Vol C Tables 4.2.6.8 and 6.1.1.4'
N N 0.0061 0.0033 'International Tables Vol C Tables 4.2.6.8 and 6.1.1.4'
Cu Cu 0.3201 1.2651 'International Tables Vol C Tables 4.2.6.8 and 6.1.1.4'
Cl Cl 0.1484 0.1585 'International Tables Vol C Tables 4.2.6.8 and 6.1.1.4'
O O 0.0106 0.0060 'International Tables Vol C Tables 4.2.6.8 and 6.1.1.4'

loop_
_geom_angle_atom_site_label_1
_geom_angle_atom_site_label_2
_geom_angle_atom_site_label_3
_geom_angle
N3D Cu N3B 90.97(9)
N3D Cu N3A 173.63(9)
N3B Cu N3A 91.83(7)
N3D Cu N3C 91.00(7)
N3B Cu N3C 174.75(9)
N3A Cu N3C 86.70(9)
C2A N1A C5A 107.8(2)
C2A N1A C6A 124.7(2)
C5A N1A C6A 127.2(2)
C2B N1B C5B 107.80(18)
C2B N1B C6B 125.13(19)
C5B N1B C6B 127.06(18)
C2C N1C C5C 107.5(2)
C2C N1C C6C 123.9(2)
C5C N1C C6C 128.6(2)
C2D N1D C5D 108.24(19)
C2D N1D C6D 124.75(19)
C5D N1D C6D 126.97(19)
C2A N3A C4A 106.21(19)
C2A N3A Cu 119.75(16)
C4A N3A Cu 133.68(16)
C2B N3B C4B 106.50(19)
C2B N3B Cu 119.40(15)
C4B N3B Cu 128.61(16)
C2C N3C C4C 106.37(19)
C2C N3C Cu 120.41(16)
C4C N3C Cu 132.34(17)
C2D N3D C4D 106.33(19)
C2D N3D Cu 120.00(16)
C4D N3D Cu 129.45(16)
N1A C2A N3A 111.4(2)
N1A C2A H2A 124.3
N3A C2A H2A 124.3
N3B C2B N1B 110.9(2)
N3B C2B H2B 124.5
N1B C2B H2B 124.5
N3C C2C N1C 111.3(2)
N3C C2C H2C 124.3
N1C C2C H2C 124.3
N1D C2D N3D 111.0(2)
N1D C2D H2D 124.5
N3D C2D H2D 124.5
C5A C4A N3A 108.9(2)
C5A C4A C7A 128.8(2)
N3A C4A C7A 122.2(2)
C5B C4B N3B 108.82(19)
C5B C4B C7B 130.3(2)
N3B C4B C7B 120.84(19)
C5C C4C N3C 108.2(2)
C5C C4C C7C 129.4(2)
N3C C4C C7C 122.3(2)
C5D C4D N3D 108.4(2)
C5D C4D C7D 129.4(2)
N3D C4D C7D 122.2(2)
C4A C5A N1A 105.7(2)
C4A C5A C13A 131.9(2)
N1A C5A C13A 122.2(2)
C4B C5B N1B 105.94(19)
C4B C5B C13B 131.0(2)
N1B C5B C13B 123.06(19)
C4C C5C N1C 106.5(2)
C4C C5C C13C 130.4(2)
N1C C5C C13C 122.8(2)
C4D C5D N1D 106.01(19)
C4D C5D C13D 129.6(2)
N1D C5D C13D 124.3(2)
N1A C6A H6A1 109.5
N1A C6A H6A2 109.5
H6A1 C6A H6A2 109.5
N1A C6A H6A3 109.5
H6A1 C6A H6A3 109.5
H6A2 C6A H6A3 109.5
N1B C6B H6B1 109.5
N1B C6B H6B2 109.5
H6B1 C6B H6B2 109.5
N1B C6B H6B3 109.5
H6B1 C6B H6B3 109.5
H6B2 C6B H6B3 109.5
N1C C6C H6C1 109.5
N1C C6C H6C2 109.5
H6C1 C6C H6C2 109.5
N1C C6C H6C3 109.5
H6C1 C6C H6C3 109.5
H6C2 C6C H6C3 109.5
N1D C6D H6D1 109.5
N1D C6D H6D2 109.5
H6D1 C6D H6D2 109.5
N1D C6D H6D3 109.5
H6D1 C6D H6D3 109.5
H6D2 C6D H6D3 109.5
C12A C7A C8A 118.4(2)
C12A C7A C4A 121.3(2)
C8A C7A C4A 120.4(2)
C8B C7B C12B 119.2(2)
C8B C7B C4B 119.4(2)
C12B C7B C4B 121.4(2)
C12C C7C C8C 118.9(2)
C12C C7C C4C 121.5(2)
C8C C7C C4C 119.7(2)
C8D C7D C12D 118.5(2)
C8D C7D C4D 120.1(2)
C12D C7D C4D 121.3(2)
C9A C8A C7A 120.9(2)
C9A C8A H8A 119.6
C7A C8A H8A 119.6
C9B C8B C7B 120.4(2)
C9B C8B H8B 119.8
C7B C8B H8B 119.8
C9C C8C C7C 120.2(2)
C9C C8C H8C 119.9
C7C C8C H8C 119.9
C9D C8D C7D 121.1(2)
C9D C8D H8D 119.4
C7D C8D H8D 119.4
C10A C9A C8A 120.2(2)
C10A C9A H9A 119.9
C8A C9A H9A 119.9
C10B C9B C8B 120.4(2)
C10B C9B H9B 119.8
C8B C9B H9B 119.8
C10C C9C C8C 120.3(2)
C10C C9C H9C 119.8
C8C C9C H9C 119.8
C8D C9D C10D 119.3(3)
C8D C9D H9D 120.4
C10D C9D H9D 120.4
C11A C10A C9A 119.8(2)
C11A C10A H10A 120.1
C9A C10A H10A 120.1
C9B C10B C11B 119.3(2)
C9B C10B H10B 120.3
C11B C10B H10B 120.3
C11C C10C C9C 119.7(2)
C11C C10C H10C 120.2
C9C C10C H10C 120.2
C11D C10D C9D 120.1(2)
C11D C10D H10D 119.9
C9D C10D H10D 119.9
C10A C11A C12A 120.7(2)
C10A C11A H11A 119.6
C12A C11A H11A 119.6
C12B C11B C10B 120.6(2)
C12B C11B H11B 119.7
C10B C11B H11B 119.7
C10C C11C C12C 120.8(2)
C10C C11C H11C 119.6
C12C C11C H11C 119.6
C12D C11D C10D 120.2(2)
C12D C11D H11D 119.9
C10D C11D H11D 119.9
C11A C12A C7A 120.1(2)
C11A C12A H12A 120.0
C7A C12A H12A 120.0
C11B C12B C7B 120.0(2)
C11B C12B H12B 120.0
C7B C12B H12B 120.0
C11C C12C C7C 120.0(2)
C11C C12C H12C 120.0
C7C C12C H12C 120.0
C11D C12D C7D 120.6(2)
C11D C12D H12D 119.7
C7D C12D H12D 119.7
C18A C13A C14A 120.4(3)
C18A C13A C5A 121.1(3)
C14A C13A C5A 118.5(2)
C14B C13B C18B 118.8(2)
C14B C13B C5B 120.0(2)
C18B C13B C5B 121.2(2)
C18C C13C C14C 119.6(3)
C18C C13C C5C 122.0(3)
C14C C13C C5C 118.4(3)
C18D C13D C14D 119.0(2)
C18D C13D C5D 121.7(2)
C14D C13D C5D 119.3(2)
C15A C14A C13A 118.7(3)
C15A C14A H14A 120.6
C13A C14A H14A 120.6
C13B C14B C15B 120.2(2)
C13B C14B H14B 119.9
C15B C14B H14B 119.9
C15C C14C C13C 119.6(3)
C15C C14C H14C 120.2
C13C C14C H14C 120.2
C15D C14D C13D 120.0(2)
C15D C14D H14D 120.0
C13D C14D H14D 120.0
C16A C15A C14A 120.6(4)
C16A C15A H15A 119.7
C14A C15A H15A 119.7
C16B C15B C14B 121.1(2)
C16B C15B H15B 119.4
C14B C15B H15B 119.4
C16C C15C C14C 119.6(4)
C16C C15C H15C 120.2
C14C C15C H15C 120.2
C16D C15D C14D 120.8(2)
C16D C15D H15D 119.6
C14D C15D H15D 119.6
C17A C16A C15A 120.9(3)
C17A C16A H16A 119.6
C15A C16A H16A 119.6
C15B C16B C17B 119.0(2)
C15B C16B H16B 120.5
C17B C16B H16B 120.5
C17C C16C C15C 120.9(3)
C17C C16C H16C 119.5
C15C C16C H16C 119.5
C15D C16D C17D 119.5(2)
C15D C16D H16D 120.3
C17D C16D H16D 120.3
C16A C17A C18A 120.6(3)
C16A C17A H17A 119.7
C18A C17A H17A 119.7
C16B C17B C18B 120.1(2)
C16B C17B H17B 119.9
C18B C17B H17B 119.9
C16C C17C C18C 120.3(4)
C16C C17C H17C 119.8
C18C C17C H17C 119.8
C16D C17D C18D 120.3(2)
C16D C17D H17D 119.9
C18D C17D H17D 119.9
C13A C18A C17A 118.7(3)
C13A C18A H18A 120.7
C17A C18A H18A 120.7
C13B C18B C17B 120.7(2)
C13B C18B H18B 119.7
C17B C18B H18B 119.7
C17C C18C C13C 120.0(4)
C17C C18C H18C 120.0
C13C C18C H18C 120.0
C17D C18D C13D 120.5(2)
C17D C18D H18D 119.8
C13D C18D H18D 119.8
O4 Cl1 O2 110.04(15)
O4 Cl1 O3 109.75(14)
O2 Cl1 O3 108.35(15)
O4 Cl1 O1 109.79(14)
O2 Cl1 O1 109.80(15)
O3 Cl1 O1 109.09(14)
O9 C19 C20 122.7(6)
O9 C19 C21 122.4(6)
C20 C19 C21 113.2(5)
C19 C20 H20A 109.5
C19 C20 H20B 109.5
H20A C20 H20B 109.5
C19 C20 H20C 109.5
H20A C20 H20C 109.5
H20B C20 H20C 109.5
C19 C21 H21A 109.5
C19 C21 H21B 109.5
H21A C21 H21B 109.5
C19 C21 H21C 109.5
H21A C21 H21C 109.5
H21B C21 H21C 109.5
O7A Cl2A O8A 102.2(5)
O7A Cl2A O5A 116.4(5)
O8A Cl2A O5A 105.3(5)
O7A Cl2A O6A 109.9(4)
O8A Cl2A O6A 116.9(5)
O5A Cl2A O6A 106.4(4)
O7B Cl2B O6B 115.3(5)
O7B Cl2B O5B 109.1(4)
O6B Cl2B O5B 110.5(4)
O7B Cl2B O8B 108.1(4)
O6B Cl2B O8B 103.2(4)
O5B Cl2B O8B 110.5(4)

loop_
_geom_bond_atom_site_label_1
_geom_bond_atom_site_label_2
_geom_bond_distance
Cu N3D 1.982(2)
Cu N3B 1.983(2)
Cu N3A 1.986(2)
Cu N3C 1.987(2)
N1A C2A 1.329(3)
N1A C5A 1.394(3)
N1A C6A 1.458(3)
N1B C2B 1.340(3)
N1B C5B 1.389(3)
N1B C6B 1.458(3)
N1C C2C 1.332(3)
N1C C5C 1.379(3)
N1C C6C 1.466(3)
N1D C2D 1.324(3)
N1D C5D 1.385(3)
N1D C6D 1.472(3)
N3A C2A 1.331(3)
N3A C4A 1.386(3)
N3B C2B 1.323(3)
N3B C4B 1.389(3)
N3C C2C 1.326(3)
N3C C4C 1.385(3)
N3D C2D 1.331(3)
N3D C4D 1.390(3)
C2A H2A 0.9300
C2B H2B 0.9300
C2C H2C 0.9300
C2D H2D 0.9300
C4A C5A 1.372(3)
C4A C7A 1.468(3)
C4B C5B 1.364(3)
C4B C7B 1.476(3)
C4C C5C 1.369(3)
C4C C7C 1.461(3)
C4D C5D 1.369(3)
C4D C7D 1.468(3)
C5A C13A 1.479(3)
C5B C13B 1.482(3)
C5C C13C 1.480(3)
C5D C13D 1.474(3)
C6A H6A1 0.9600
C6A H6A2 0.9600
C6A H6A3 0.9600
C6B H6B1 0.9600
C6B H6B2 0.9600
C6B H6B3 0.9600
C6C H6C1 0.9600
C6C H6C2 0.9600
C6C H6C3 0.9600
C6D H6D1 0.9600
C6D H6D2 0.9600
C6D H6D3 0.9600
C7A C12A 1.397(3)
C7A C8A 1.397(3)
C7B C8B 1.395(3)
C7B C12B 1.400(3)
C7C C12C 1.396(3)
C7C C8C 1.399(3)
C7D C8D 1.396(3)
C7D C12D 1.399(3)
C8A C9A 1.380(3)
C8A H8A 0.9300
C8B C9B 1.381(3)
C8B H8B 0.9300
C8C C9C 1.391(4)
C8C H8C 0.9300
C8D C9D 1.390(4)
C8D H8D 0.9300
C9A C10A 1.378(4)
C9A H9A 0.9300
C9B C10B 1.381(4)
C9B H9B 0.9300
C9C C10C 1.381(4)
C9C H9C 0.9300
C9D C10D 1.395(4)
C9D H9D 0.9300
C10A C11A 1.378(4)
C10A H10A 0.9300
C10B C11B 1.403(4)
C10B H10B 0.9300
C10C C11C 1.377(4)
C10C H10C 0.9300
C10D C11D 1.388(4)
C10D H10D 0.9300
C11A C12A 1.385(3)
C11A H11A 0.9300
C11B C12B 1.372(3)
C11B H11B 0.9300
C11C C12C 1.387(4)
C11C H11C 0.9300
C11D C12D 1.382(3)
C11D H11D 0.9300
C12A H12A 0.9300
C12B H12B 0.9300
C12C H12C 0.9300
C12D H12D 0.9300
C13A C18A 1.385(4)
C13A C14A 1.397(4)
C13B C14B 1.388(3)
C13B C18B 1.390(3)
C13C C18C 1.391(4)
C13C C14C 1.399(4)
C13D C18D 1.394(3)
C13D C14D 1.398(3)
C14A C15A 1.394(4)
C14A H14A 0.9300
C14B C15B 1.390(3)
C14B H14B 0.9300
C14C C15C 1.393(4)
C14C H14C 0.9300
C14D C15D 1.389(3)
C14D H14D 0.9300
C15A C16A 1.362(6)
C15A H15A 0.9300
C15B C16B 1.380(4)
C15B H15B 0.9300
C15C C16C 1.385(6)
C15C H15C 0.9300
C15D C16D 1.382(4)
C15D H15D 0.9300
C16A C17A 1.352(6)
C16A H16A 0.9300
C16B C17B 1.387(3)
C16B H16B 0.9300
C16C C17C 1.364(7)
C16C H16C 0.9300
C16D C17D 1.386(4)
C16D H16D 0.9300
C17A C18A 1.407(4)
C17A H17A 0.9300
C17B C18B 1.395(3)
C17B H17B 0.9300
C17C C18C 1.381(4)
C17C H17C 0.9300
C17D C18D 1.390(3)
C17D H17D 0.9300
C18A H18A 0.9300
C18B H18B 0.9300
C18C H18C 0.9300
C18D H18D 0.9300
Cl1 O4 1.424(2)
Cl1 O2 1.436(2)
Cl1 O3 1.437(2)
Cl1 O1 1.447(2)
O9 C19 1.177(6)
C19 C20 1.443(7)
C19 C21 1.559(8)
C20 H20A 0.9600
C20 H20B 0.9600
C20 H20C 0.9600
C21 H21A 0.9600
C21 H21B 0.9600
C21 H21C 0.9600
Cl2A O7A 1.407(6)
Cl2A O8A 1.407(7)
Cl2A O5A 1.412(6)
Cl2A O6A 1.457(5)
Cl2B O7B 1.362(6)
Cl2B O6B 1.410(6)
Cl2B O5B 1.418(5)
Cl2B O8B 1.457(6)
